data_2234137
loop_
_publ_author_name
'Kargar, Hadi'
'Kia, Reza'
'Haghshenas, Mahbubeh'
'Tahir, Muhammad Nawaz'

_publ_section_title
;
 {4,4',6,6'-Tetrabromo-2,2'-[(2,2-dimethylpropane-1,3-diyl)bis(nitrilomethanylylidene)]diphenolato}copper(II)
;
_journal_coeditor_code BV2199
_journal_issue 4
_journal_name_full 'Acta Crystallographica Section E'
_journal_page_first m392
_journal_paper_doi 10.1107/S1600536812009397
_journal_volume 68
_journal_year 2012
_chemical_formula_iupac '[Cu (C19 H16 Br4 N2 O2)]'
_chemical_formula_moiety 'C19 H16 Br4 Cu N2 O2'
_chemical_formula_sum 'C19 H16 Br4 Cu N2 O2'
_chemical_formula_weight 687.52
_chemical_name_systematic
{4,4',6,6'-Tetrabromo-2,2'-[(2,2-dimethylpropane-1,3-diyl)bis(nitrilomethanylylidene)]diphenolato}copper(II)
_space_group_IT_number 60
_symmetry_cell_setting orthorhombic
_symmetry_space_group_name_Hall '-P 2n 2ab'
_symmetry_space_group_name_H-M 'P b c n'
_atom_sites_solution_hydrogens geom
_atom_sites_solution_primary direct
_atom_sites_solution_secondary difmap
_audit_creation_method SHELXL-97
_cell_angle_alpha 90.00
_cell_angle_beta 90.00
_cell_angle_gamma 90.00
_cell_formula_units_Z 4
_cell_length_a 16.3594(8)
_cell_length_b 15.5106(8)
_cell_length_c 8.4686(4)
_cell_measurement_reflns_used 1535
_cell_measurement_temperature 291(2)
_cell_measurement_theta_max 27.52
_cell_measurement_theta_min 2.50
_cell_volume 2148.86(18)
_computing_cell_refinement 'SAINT (Bruker, 2005)'
_computing_data_collection 'APEX2 (Bruker, 2005)'
_computing_data_reduction 'SAINT (Bruker, 2005)'
_computing_molecular_graphics 'SHELXTL (Sheldrick, 2008)'
_computing_publication_material 'SHELXTL (Sheldrick, 2008) and PLATON (Spek, 2009)'
_computing_structure_refinement 'SHELXTL (Sheldrick, 2008)'
_computing_structure_solution 'SHELXTL (Sheldrick, 2008)'
_diffrn_ambient_temperature 291(2)
_diffrn_measured_fraction_theta_full 0.978
_diffrn_measured_fraction_theta_max 0.978
_diffrn_measurement_device_type
;
Bruker SMART APEXII CCD area-detector
;
_diffrn_measurement_method '\f and \w scans'
_diffrn_radiation_monochromator graphite
_diffrn_radiation_source 'fine-focus sealed tube'
_diffrn_radiation_type MoK\a
_diffrn_radiation_wavelength 0.71073
_diffrn_reflns_av_R_equivalents 0.0524
_diffrn_reflns_av_sigmaI/netI 0.0606
_diffrn_reflns_limit_h_max 18
_diffrn_reflns_limit_h_min -21
_diffrn_reflns_limit_k_max 13
_diffrn_reflns_limit_k_min -20
_diffrn_reflns_limit_l_max 7
_diffrn_reflns_limit_l_min -10
_diffrn_reflns_number 9913
_diffrn_reflns_theta_full 27.95
_diffrn_reflns_theta_max 27.95
_diffrn_reflns_theta_min 1.81
_diffrn_standards_number 0
_exptl_absorpt_coefficient_mu 8.472
_exptl_absorpt_correction_T_max 0.5505
_exptl_absorpt_correction_T_min 0.2692
_exptl_absorpt_correction_type multi-scan
_exptl_absorpt_process_details '(<i>SADABS</i>; Bruker, 2005)'
_exptl_crystal_colour green
_exptl_crystal_density_diffrn 2.125
_exptl_crystal_density_method 'not measured'
_exptl_crystal_description block
_exptl_crystal_F_000 1316
_exptl_crystal_size_max 0.21
_exptl_crystal_size_mid 0.12
_exptl_crystal_size_min 0.08
_refine_diff_density_max 0.578
_refine_diff_density_min -0.589
_refine_ls_extinction_method none
_refine_ls_goodness_of_fit_ref 0.999
_refine_ls_hydrogen_treatment constr
_refine_ls_matrix_type full
_refine_ls_number_parameters 128
_refine_ls_number_reflns 2537
_refine_ls_number_restraints 0
_refine_ls_restrained_S_all 0.999
_refine_ls_R_factor_all 0.0786
_refine_ls_R_factor_gt 0.0387
_refine_ls_shift/su_max 0.001
_refine_ls_shift/su_mean 0.000
_refine_ls_structure_factor_coef Fsqd
_refine_ls_weighting_details 'calc w=1/[\s^2^(Fo^2^)+(0.0202P)^2^+1.7635P] where P=(Fo^2^+2Fc^2^)/3'
_refine_ls_weighting_scheme calc
_refine_ls_wR_factor_gt 0.0680
_refine_ls_wR_factor_ref 0.0780
_reflns_number_gt 1625
_reflns_number_total 2537
_reflns_threshold_expression I>2\s(I)
_cod_data_source_file bv2199.cif
_cod_data_source_block I
_cod_database_code 2234137
_cod_database_fobs_code 2234137

loop_
_symmetry_equiv_pos_as_xyz
'x, y, z'
'x+1/2, -y+1/2, -z'
'-x, y, -z+1/2'
'-x+1/2, -y+1/2, z+1/2'
'-x, -y, -z'
'-x-1/2, y-1/2, z'
'x, -y, z-1/2'
'x-1/2, y-1/2, -z-1/2'

loop_
_atom_site_type_symbol
_atom_site_label
_atom_site_fract_x
_atom_site_fract_y
_atom_site_fract_z
_atom_site_U_iso_or_equiv
_atom_site_adp_type
_atom_site_calc_flag
_atom_site_refinement_flags
_atom_site_occupancy
_atom_site_symmetry_multiplicity
Br Br1 0.33450(3) 0.74146(3) 0.18143(5) 0.05098(16) Uani d . 1 1
Br Br2 0.10313(3) 0.54552(4) -0.15415(7) 0.0733(2) Uani d . 1 1
Cu Cu1 0.5000 0.48415(4) 0.2500 0.03410(18) Uani d S 1 2
N N1 0.4444(2) 0.39656(19) 0.1258(3) 0.0332(7) Uani d . 1 1
O O1 0.42323(17) 0.57112(16) 0.1958(3) 0.0395(7) Uani d . 1 1
C C1 0.3547(2) 0.5618(2) 0.1192(4) 0.0341(9) Uani d . 1 1
C C2 0.3023(2) 0.6335(2) 0.0965(4) 0.0341(9) Uani d . 1 1
C C3 0.2301(2) 0.6285(3) 0.0162(4) 0.0406(10) Uani d . 1 1
H H3 0.1982 0.6776 0.0030 0.049 Uiso calc R 1 1
C C4 0.2042(2) 0.5504(3) -0.0458(5) 0.0417(10) Uani d . 1 1
C C5 0.2520(3) 0.4788(3) -0.0299(4) 0.0425(10) Uani d . 1 1
H H5 0.2348 0.4267 -0.0730 0.051 Uiso calc R 1 1
C C6 0.3270(2) 0.4831(2) 0.0511(4) 0.0342(9) Uani d . 1 1
C C7 0.3757(3) 0.4058(2) 0.0534(4) 0.0368(10) Uani d . 1 1
H H7 0.3560 0.3585 -0.0022 0.044 Uiso calc R 1 1
C C8 0.4911(3) 0.3163(2) 0.1017(4) 0.0404(10) Uani d . 1 1
H H8A 0.5453 0.3310 0.0635 0.048 Uiso calc R 1 1
H H8B 0.4644 0.2825 0.0204 0.048 Uiso calc R 1 1
C C9 0.5000 0.2606(3) 0.2500 0.0390(14) Uani d S 1 2
C C10 0.5749(3) 0.2038(3) 0.2270(5) 0.0574(13) Uani d . 1 1
H H10A 0.6231 0.2391 0.2253 0.086 Uiso calc R 1 1
H H10B 0.5703 0.1733 0.1288 0.086 Uiso calc R 1 1
H H10C 0.5786 0.1633 0.3123 0.086 Uiso calc R 1 1

loop_
_atom_site_aniso_label
_atom_site_aniso_U_11
_atom_site_aniso_U_22
_atom_site_aniso_U_33
_atom_site_aniso_U_12
_atom_site_aniso_U_13
_atom_site_aniso_U_23
Br1 0.0710(3) 0.0317(2) 0.0503(3) 0.0104(2) -0.0024(2) -0.0063(2)
Br2 0.0527(3) 0.0645(4) 0.1027(4) 0.0055(3) -0.0303(3) 0.0001(3)
Cu1 0.0387(4) 0.0275(3) 0.0361(4) 0.000 -0.0012(3) 0.000
N1 0.041(2) 0.0256(17) 0.0334(17) 0.0063(16) 0.0008(15) -0.0012(14)
O1 0.0416(17) 0.0295(14) 0.0475(16) 0.0014(13) -0.0063(13) -0.0027(13)
C1 0.042(3) 0.031(2) 0.030(2) 0.002(2) 0.0088(18) 0.0010(18)
C2 0.043(2) 0.029(2) 0.031(2) 0.0058(19) 0.0072(18) -0.0018(18)
C3 0.044(3) 0.039(2) 0.039(2) 0.013(2) 0.0078(19) 0.002(2)
C4 0.035(2) 0.046(3) 0.045(2) 0.006(2) -0.0028(19) 0.001(2)
C5 0.045(3) 0.039(2) 0.043(2) -0.002(2) -0.002(2) -0.002(2)
C6 0.041(2) 0.029(2) 0.032(2) 0.005(2) 0.0022(17) 0.0001(18)
C7 0.049(3) 0.029(2) 0.032(2) 0.001(2) 0.0022(19) -0.0042(18)
C8 0.052(3) 0.031(2) 0.038(2) 0.012(2) -0.0001(19) -0.0050(19)
C9 0.047(4) 0.026(3) 0.044(3) 0.000 -0.007(3) 0.000
C10 0.064(3) 0.046(3) 0.062(3) 0.017(3) -0.013(2) 0.005(2)

loop_
_atom_type_symbol
_atom_type_description
_atom_type_scat_dispersion_real
_atom_type_scat_dispersion_imag
_atom_type_scat_source
C C 0.0033 0.0016 'International Tables Vol C Tables 4.2.6.8 and 6.1.1.4'
H H 0.0000 0.0000 'International Tables Vol C Tables 4.2.6.8 and 6.1.1.4'
N N 0.0061 0.0033 'International Tables Vol C Tables 4.2.6.8 and 6.1.1.4'
O O 0.0106 0.0060 'International Tables Vol C Tables 4.2.6.8 and 6.1.1.4'
Cu Cu 0.3201 1.2651 'International Tables Vol C Tables 4.2.6.8 and 6.1.1.4'
Br Br -0.2901 2.4595 'International Tables Vol C Tables 4.2.6.8 and 6.1.1.4'

loop_
_geom_angle_atom_site_label_1
_geom_angle_atom_site_label_2
_geom_angle_atom_site_label_3
_geom_angle_site_symmetry_1
_geom_angle_site_symmetry_3
_geom_angle
O1 Cu1 O1 3_655 . 89.50(16)
O1 Cu1 N1 3_655 3_655 93.23(12)
O1 Cu1 N1 . 3_655 159.45(11)
O1 Cu1 N1 3_655 . 159.45(11)
O1 Cu1 N1 . . 93.23(12)
N1 Cu1 N1 3_655 . 91.32(18)
C7 N1 C8 . . 118.7(3)
C7 N1 Cu1 . . 126.0(3)
C8 N1 Cu1 . . 115.0(3)
C1 O1 Cu1 . . 127.6(2)
O1 C1 C2 . . 120.1(4)
O1 C1 C6 . . 124.8(4)
C2 C1 C6 . . 115.1(4)
C3 C2 C1 . . 123.2(4)
C3 C2 Br1 . . 118.7(3)
C1 C2 Br1 . . 118.2(3)
C2 C3 C4 . . 120.2(4)
C2 C3 H3 . . 119.9
C4 C3 H3 . . 119.9
C5 C4 C3 . . 119.9(4)
C5 C4 Br2 . . 121.1(3)
C3 C4 Br2 . . 119.0(3)
C4 C5 C6 . . 120.6(4)
C4 C5 H5 . . 119.7
C6 C5 H5 . . 119.7
C5 C6 C1 . . 121.0(4)
C5 C6 C7 . . 116.8(4)
C1 C6 C7 . . 122.1(4)
N1 C7 C6 . . 125.6(4)
N1 C7 H7 . . 117.2
C6 C7 H7 . . 117.2
N1 C8 C9 . . 114.3(3)
N1 C8 H8A . . 108.7
C9 C8 H8A . . 108.7
N1 C8 H8B . . 108.7
C9 C8 H8B . . 108.7
H8A C8 H8B . . 107.6
C10 C9 C10 3_655 . 109.2(5)
C10 C9 C8 3_655 3_655 107.3(2)
C10 C9 C8 . 3_655 110.8(2)
C10 C9 C8 3_655 . 110.8(2)
C10 C9 C8 . . 107.3(2)
C8 C9 C8 3_655 . 111.3(4)
C9 C10 H10A . . 109.5
C9 C10 H10B . . 109.5
H10A C10 H10B . . 109.5
C9 C10 H10C . . 109.5
H10A C10 H10C . . 109.5
H10B C10 H10C . . 109.5

loop_
_geom_bond_atom_site_label_1
_geom_bond_atom_site_label_2
_geom_bond_site_symmetry_2
_geom_bond_distance
Br1 C2 . 1.897(4)
Br2 C4 . 1.893(4)
Cu1 O1 3_655 1.899(3)
Cu1 O1 . 1.899(3)
Cu1 N1 3_655 1.944(3)
Cu1 N1 . 1.944(3)
N1 C7 . 1.288(5)
N1 C8 . 1.475(5)
O1 C1 . 1.303(5)
C1 C2 . 1.418(5)
C1 C6 . 1.425(5)
C2 C3 . 1.364(5)
C3 C4 . 1.387(6)
C3 H3 . 0.9300
C4 C5 . 1.364(6)
C5 C6 . 1.407(5)
C5 H5 . 0.9300
C6 C7 . 1.440(5)
C7 H7 . 0.9300
C8 C9 . 1.531(5)
C8 H8A . 0.9700
C8 H8B . 0.9700
C9 C10 3_655 1.522(5)
C9 C10 . 1.522(5)
C9 C8 3_655 1.531(5)
C10 H10A . 0.9600
C10 H10B . 0.9600
C10 H10C . 0.9600

loop_
_geom_torsion_atom_site_label_1
_geom_torsion_atom_site_label_2
_geom_torsion_atom_site_label_3
_geom_torsion_atom_site_label_4
_geom_torsion_site_symmetry_1
_geom_torsion_site_symmetry_4
_geom_torsion
O1 Cu1 N1 C7 3_655 . -102.7(4)
O1 Cu1 N1 C7 . . -5.5(3)
N1 Cu1 N1 C7 3_655 . 154.5(4)
O1 Cu1 N1 C8 3_655 . 70.7(4)
O1 Cu1 N1 C8 . . 167.9(2)
N1 Cu1 N1 C8 3_655 . -32.2(2)
O1 Cu1 O1 C1 3_655 . 167.4(3)
N1 Cu1 O1 C1 3_655 . -94.7(4)
N1 Cu1 O1 C1 . . 7.8(3)
Cu1 O1 C1 C2 . . 176.5(2)
Cu1 O1 C1 C6 . . -4.5(5)
O1 C1 C2 C3 . . 179.4(3)
C6 C1 C2 C3 . . 0.2(5)
O1 C1 C2 Br1 . . -0.4(5)
C6 C1 C2 Br1 . . -179.5(3)
C1 C2 C3 C4 . . 1.0(6)
Br1 C2 C3 C4 . . -179.2(3)
C2 C3 C4 C5 . . -1.7(6)
C2 C3 C4 Br2 . . 179.2(3)
C3 C4 C5 C6 . . 1.0(6)
Br2 C4 C5 C6 . . -179.9(3)
C4 C5 C6 C1 . . 0.3(6)
C4 C5 C6 C7 . . -176.2(4)
O1 C1 C6 C5 . . 180.0(3)
C2 C1 C6 C5 . . -0.9(5)
O1 C1 C6 C7 . . -3.7(6)
C2 C1 C6 C7 . . 175.4(3)
C8 N1 C7 C6 . . -173.3(3)
Cu1 N1 C7 C6 . . -0.1(6)
C5 C6 C7 N1 . . -177.5(4)
C1 C6 C7 N1 . . 6.1(6)
C7 N1 C8 C9 . . -115.0(4)
Cu1 N1 C8 C9 . . 71.1(4)
N1 C8 C9 C10 . 3_655 83.8(4)
N1 C8 C9 C10 . . -157.0(4)
N1 C8 C9 C8 . 3_655 -35.6(2)
